data_7052723
loop_
_publ_author_name
'Lytvynenko, Anton S.'
'Kolotilov, Sergey V.'
'Cador, Olivier'
'Golhen, St\'ephane'
'Ouahab, Lahc\`ene'
'Pavlishchuk, Vitaly V.'

_publ_section_title
;
 Antiferromagnetic ordering in cobalt(ii) and nickel(ii) 1D
 coordination polymers with the dithioamide of 1,3-benzenedicarboxylic
 acid
;
_journal_issue 10
_journal_name_full 'New Journal of Chemistry'
_journal_page_first 2179
_journal_paper_doi 10.1039/c1nj20173e
_journal_volume 35
_journal_year 2011
_chemical_formula_sum 'C8 H8 Cl2 Co N2 S2'
_chemical_formula_weight 326.11
_chemical_name_systematic
;
?
;
_space_group_IT_number 15
_symmetry_cell_setting monoclinic
_symmetry_space_group_name_Hall '-C 2yc'
_symmetry_space_group_name_H-M 'C 1 2/c 1'
_atom_sites_solution_hydrogens geom
_atom_sites_solution_primary direct
_atom_sites_solution_secondary difmap
_audit_creation_method SHELXL-97
_cell_angle_alpha 90.00
_cell_angle_beta 104.450(5)
_cell_angle_gamma 90.00
_cell_formula_units_Z 4
_cell_length_a 10.513(2)
_cell_length_b 15.638(1)
_cell_length_c 7.496(1)
_cell_measurement_reflns_used 1564
_cell_measurement_temperature 293(2)
_cell_measurement_theta_max 28.700
_cell_measurement_theta_min 0.998
_cell_volume 1193.4(3)
_computing_cell_refinement 'HKL Scalepack (Otwinowski & Minor 1997)'
_computing_data_collection 'Collect (Bruker AXS BV, 1997-2004)'
_computing_data_reduction 'HKL Denzo and Scalepack (Otwinowski & Minor 1997)'
_computing_structure_refinement 'SHELXL-97 (Sheldrick, 1997)'
_computing_structure_solution 'Sir 97'
_diffrn_ambient_temperature 293(2)
_diffrn_detector_area_resol_mean 9
_diffrn_measured_fraction_theta_full 0.994
_diffrn_measured_fraction_theta_max 0.994
_diffrn_measurement_device '95mm CCD camera on \k-goniostat'
_diffrn_measurement_device_type KappaCCD
_diffrn_measurement_method CCD
_diffrn_radiation_monochromator 'horizonally mounted graphite crystal'
_diffrn_radiation_source 'fine-focus sealed tube'
_diffrn_radiation_type MoK\a
_diffrn_radiation_wavelength 0.71069
_diffrn_reflns_av_R_equivalents 0.0239
_diffrn_reflns_av_sigmaI/netI 0.0371
_diffrn_reflns_limit_h_max 14
_diffrn_reflns_limit_h_min -14
_diffrn_reflns_limit_k_max 20
_diffrn_reflns_limit_k_min -21
_diffrn_reflns_limit_l_max 10
_diffrn_reflns_limit_l_min -10
_diffrn_reflns_number 2988
_diffrn_reflns_theta_full 28.70
_diffrn_reflns_theta_max 28.70
_diffrn_reflns_theta_min 4.05
_exptl_absorpt_coefficient_mu 2.201
_exptl_absorpt_correction_type none
_exptl_crystal_colour green
_exptl_crystal_density_diffrn 1.815
_exptl_crystal_density_method 'not measured'
_exptl_crystal_description block
_exptl_crystal_F_000 652
_exptl_crystal_size_max 0.3
_exptl_crystal_size_mid 0.2
_exptl_crystal_size_min 0.2
_refine_diff_density_max 0.599
_refine_diff_density_min -0.841
_refine_diff_density_rms 0.130
_refine_ls_extinction_method none
_refine_ls_goodness_of_fit_ref 1.111
_refine_ls_hydrogen_treatment mixed
_refine_ls_matrix_type full
_refine_ls_number_parameters 78
_refine_ls_number_reflns 1540
_refine_ls_number_restraints 0
_refine_ls_restrained_S_all 1.111
_refine_ls_R_factor_all 0.0765
_refine_ls_R_factor_gt 0.0545
_refine_ls_shift/su_max 0.000
_refine_ls_shift/su_mean 0.000
_refine_ls_structure_factor_coef Fsqd
_refine_ls_weighting_details 'calc w=1/[\s^2^(Fo^2^)+(0.0913P)^2^+0.2630P] where P=(Fo^2^+2Fc^2^)/3'
_refine_ls_weighting_scheme calc
_refine_ls_wR_factor_gt 0.1352
_refine_ls_wR_factor_ref 0.1508
_reflns_number_gt 1119
_reflns_number_total 1540
_reflns_threshold_expression >2sigma(I)
_cod_data_source_file c1nj20173e.txt
_cod_data_source_block compound1
_cod_original_sg_symbol_H-M c2/c
_cod_database_code 7052723

loop_
_symmetry_equiv_pos_as_xyz
'x, y, z'
'-x, y, -z+1/2'
'x+1/2, y+1/2, z'
'-x+1/2, y+1/2, -z+1/2'
'-x, -y, -z'
'x, -y, z-1/2'
'-x+1/2, -y+1/2, -z'
'x+1/2, -y+1/2, z-1/2'

loop_
_atom_site_label
_atom_site_type_symbol
_atom_site_fract_x
_atom_site_fract_y
_atom_site_fract_z
_atom_site_U_iso_or_equiv
_atom_site_adp_type
_atom_site_occupancy
_atom_site_symmetry_multiplicity
_atom_site_calc_flag
_atom_site_refinement_flags
C1 C 0.7621(3) 0.0783(2) 0.5795(5) 0.0329(7) Uani 1 1 d .
C2 C 0.8858(3) 0.0324(2) 0.6646(4) 0.0312(7) Uani 1 1 d .
C3 C 1.0000 0.0765(3) 0.7500 0.0329(10) Uani 1 2 d S
H3 H 1.0000 0.1360 0.7500 0.040 Uiso 1 2 calc SR
C4 C 0.8871(3) -0.0567(2) 0.6622(4) 0.0344(7) Uani 1 1 d .
H4 H 0.8123 -0.0866 0.6017 0.041 Uiso 1 1 calc R
C5 C 1.0000 -0.1012(3) 0.7500 0.0383(11) Uani 1 2 d S
H5 H 1.0000 -0.1606 0.7500 0.046 Uiso 1 2 calc SR
N1 N 0.7442(3) 0.1550(2) 0.6396(5) 0.0467(8) Uani 1 1 d .
S1 S 0.65010(8) 0.02956(6) 0.40817(12) 0.0377(3) Uani 1 1 d .
Cl1 Cl 0.42778(10) 0.21351(6) 0.44759(13) 0.0492(3) Uani 1 1 d .
Co1 Co 0.5000 0.12853(4) 0.2500 0.0372(3) Uani 1 2 d S
H1N H 0.672(4) 0.186(3) 0.605(5) 0.041(10) Uiso 1 1 d .
H2N H 0.788(5) 0.183(4) 0.746(8) 0.082(17) Uiso 1 1 d .

loop_
_atom_site_aniso_label
_atom_site_aniso_U_11
_atom_site_aniso_U_22
_atom_site_aniso_U_33
_atom_site_aniso_U_23
_atom_site_aniso_U_13
_atom_site_aniso_U_12
C1 0.0267(15) 0.0356(17) 0.0337(16) 0.0018(13) 0.0023(12) -0.0001(12)
C2 0.0256(15) 0.0362(17) 0.0284(15) -0.0006(12) 0.0001(12) 0.0001(12)
C3 0.030(2) 0.032(2) 0.033(2) 0.000 0.0002(17) 0.000
C4 0.0322(16) 0.0358(17) 0.0316(16) -0.0010(13) 0.0011(13) -0.0039(13)
C5 0.038(2) 0.036(3) 0.038(3) 0.000 0.002(2) 0.000
N1 0.0337(16) 0.0418(18) 0.054(2) -0.0078(15) -0.0094(14) 0.0061(13)
S1 0.0303(5) 0.0386(5) 0.0371(5) -0.0033(3) -0.0052(3) 0.0023(3)
Cl1 0.0506(6) 0.0451(6) 0.0472(6) -0.0040(4) 0.0036(4) 0.0086(4)
Co1 0.0318(4) 0.0371(4) 0.0362(4) 0.000 -0.0038(3) 0.000

loop_
_atom_type_symbol
_atom_type_description
_atom_type_scat_dispersion_real
_atom_type_scat_dispersion_imag
_atom_type_scat_source
C C 0.0033 0.0016 'International Tables Vol C Tables 4.2.6.8 and 6.1.1.4'
H H 0.0000 0.0000 'International Tables Vol C Tables 4.2.6.8 and 6.1.1.4'
N N 0.0061 0.0033 'International Tables Vol C Tables 4.2.6.8 and 6.1.1.4'
S S 0.1246 0.1234 'International Tables Vol C Tables 4.2.6.8 and 6.1.1.4'
Cl Cl 0.1484 0.1585 'International Tables Vol C Tables 4.2.6.8 and 6.1.1.4'
Co Co 0.3494 0.9721 'International Tables Vol C Tables 4.2.6.8 and 6.1.1.4'

loop_
_geom_angle_atom_site_label_1
_geom_angle_atom_site_label_2
_geom_angle_atom_site_label_3
_geom_angle
_geom_angle_site_symmetry_1
_geom_angle_site_symmetry_3
N1 C1 C2 118.7(3) . .
N1 C1 S1 122.7(3) . .
C2 C1 S1 118.6(2) . .
C4 C2 C3 119.3(3) . .
C4 C2 C1 119.3(3) . .
C3 C2 C1 121.4(3) . .
C2 C3 C2 120.7(4) . 2_756
C5 C4 C2 120.2(3) . .
C4 C5 C4 120.1(5) 2_756 .
C1 S1 Co1 110.13(12) . .
Cl1 Co1 Cl1 107.89(6) . 2_655
Cl1 Co1 S1 115.58(4) . 2_655
Cl1 Co1 S1 110.82(3) 2_655 2_655
Cl1 Co1 S1 110.82(3) . .
Cl1 Co1 S1 115.58(4) 2_655 .
S1 Co1 S1 96.07(5) 2_655 .

loop_
_geom_bond_atom_site_label_1
_geom_bond_atom_site_label_2
_geom_bond_distance
_geom_bond_site_symmetry_2
C1 N1 1.312(5) .
C1 C2 1.483(4) .
C1 S1 1.692(3) .
C2 C4 1.394(5) .
C2 C3 1.394(4) .
C3 C2 1.394(4) 2_756
C4 C5 1.391(4) .
C5 C4 1.391(4) 2_756
S1 Co1 2.3146(9) .
Cl1 Co1 2.2577(11) .
Co1 Cl1 2.2577(11) 2_655
Co1 S1 2.3146(9) 2_655
